data_2210717
loop_
_publ_author_name
'Ali, Hapipah M.'
'Puvaneswary, Subramaniam'
'Ng, Seik Weng'

_publ_section_title
;Bis[1,3-dihydroxy-2-hydroxymethyl-2-(2-oxidobenzylideneamino)propane-\k^3^<i>N</i>,<i>O</i>,<i>O</i>']nickel(II)
 pyridine solvate
;
_journal_coeditor_code LH2190
_journal_issue 10
_journal_name_full 'Acta Crystallographica Section E'
_journal_page_first m2741
_journal_page_last m2742
_journal_paper_doi 10.1107/S1600536806038712
_journal_volume 62
_journal_year 2006
_chemical_formula_iupac '[Ni (C11 H14 N O4)2], C5 H5 N'
_chemical_formula_moiety 'C22 H28 N2 Ni O8, C5 H5 N'
_chemical_formula_sum 'C27 H33 N3 Ni O8'
_chemical_formula_weight 586.27
_chemical_name_systematic
;
Bis[1,3-dihydroxy-2-hydroxymethyl-2-(salicylidimino)propane-
\k^3^N,O,O']nickel(II) pyridine solvate
;
_space_group_IT_number 14
_symmetry_cell_setting monoclinic
_symmetry_space_group_name_Hall '-P 2yn'
_symmetry_space_group_name_H-M 'P 1 21/n 1'
_atom_sites_solution_hydrogens geom
_atom_sites_solution_primary direct
_atom_sites_solution_secondary difmap
_audit_creation_method SHELXL-97
_cell_angle_alpha 90.00
_cell_angle_beta 106.3900(10)
_cell_angle_gamma 90.00
_cell_formula_units_Z 4
_cell_length_a 11.1164(2)
_cell_length_b 11.5298(2)
_cell_length_c 21.1733(3)
_cell_measurement_reflns_used 8970
_cell_measurement_temperature 173(2)
_cell_measurement_theta_max 34.0
_cell_measurement_theta_min 2.6
_cell_volume 2603.50(8)
_computing_cell_refinement 'SAINT (Bruker, 2004)'
_computing_data_collection 'APEXII (Bruker, 2004)'
_computing_data_reduction SAINT
_computing_molecular_graphics 'X-SEED (Barbour, 2001)'
_computing_publication_material SHELXL97
_computing_structure_refinement 'SHELXL97 (Sheldrick, 1997)'
_computing_structure_solution 'SHELXS97 (Sheldrick, 1997)'
_diffrn_ambient_temperature 173(2)
_diffrn_measured_fraction_theta_full 1.00
_diffrn_measured_fraction_theta_max 1.00
_diffrn_measurement_device_type 'Bruker APEXII area-detector'
_diffrn_measurement_method '\f and \w'
_diffrn_radiation_monochromator graphite
_diffrn_radiation_source 'fine-focus sealed tube'
_diffrn_radiation_type MoK\a
_diffrn_radiation_wavelength 0.71073
_diffrn_reflns_av_R_equivalents 0.0579
_diffrn_reflns_av_sigmaI/netI 0.0408
_diffrn_reflns_limit_h_max 14
_diffrn_reflns_limit_h_min -14
_diffrn_reflns_limit_k_max 14
_diffrn_reflns_limit_k_min -14
_diffrn_reflns_limit_l_max 27
_diffrn_reflns_limit_l_min -27
_diffrn_reflns_number 38368
_diffrn_reflns_theta_full 27.5
_diffrn_reflns_theta_max 27.49
_diffrn_reflns_theta_min 1.89
_diffrn_standards_decay_% 0
_diffrn_standards_interval_count 0
_diffrn_standards_interval_time 0
_diffrn_standards_number 0
_exptl_absorpt_coefficient_mu 0.802
_exptl_absorpt_correction_T_max 0.856
_exptl_absorpt_correction_T_min 0.650
_exptl_absorpt_correction_type multi-scan
_exptl_absorpt_process_details '(SADABS; Sheldrick, 1996)'
_exptl_crystal_colour Green
_exptl_crystal_density_diffrn 1.496
_exptl_crystal_density_method 'not measured'
_exptl_crystal_description Prism
_exptl_crystal_F_000 1232
_exptl_crystal_size_max 0.35
_exptl_crystal_size_mid 0.30
_exptl_crystal_size_min 0.20
_refine_diff_density_max 0.77
_refine_diff_density_min -0.81
_refine_ls_extinction_method none
_refine_ls_goodness_of_fit_ref 1.12
_refine_ls_hydrogen_treatment mixed
_refine_ls_matrix_type full
_refine_ls_number_parameters 376
_refine_ls_number_reflns 5978
_refine_ls_number_restraints 6
_refine_ls_restrained_S_all 1.12
_refine_ls_R_factor_all 0.056
_refine_ls_R_factor_gt 0.035
_refine_ls_shift/su_max 0.001
_refine_ls_shift/su_mean 0.000
_refine_ls_structure_factor_coef Fsqd
_refine_ls_weighting_details 'calc w=1/[\s^2^(Fo^2^)+(0.0533P)^2^+1.3685P] where P=(Fo^2^+2Fc^2^)/3'
_refine_ls_weighting_scheme calc
_refine_ls_wR_factor_gt 0.086
_refine_ls_wR_factor_ref 0.108
_reflns_number_gt 4697
_reflns_number_total 5978
_reflns_threshold_expression I>2\s(I)
_cod_data_source_file lh2190.cif
_cod_data_source_block I
_cod_depositor_comments
;
The following automatic conversions were performed:
'_symmetry_cell_setting' value 'Monoclinic' changed to 'monoclinic'
according to '/home/saulius/struct/CIF-dictionaries/cif_core.dic'
dictionary named 'cif_core.dic' version 2.4.1 from 2010-06-29.

Automatic conversion script
Id: cif_fix_enum 1527 2010-12-29 10:47:43Z saulius 

The following automatic conversions were performed:

'_symmetry_cell_setting' value 'Monoclinic' changed to 'monoclinic'
according to /home/saulius/struct/CIF-dictionaries/cif_core.dic
dictionary named 'cif_core.dic' version 2.4.1 from 2010-06-29.

Automatic conversion script
Id: cif_fix_values 1715 2011-07-08 13:25:40Z adriana 
;
_cod_original_cell_volume 2603.50(7)
_cod_original_sg_symbol_H-M 'P 21/n'
_cod_database_code 2210717
_cod_database_fobs_code 2210717

loop_
_symmetry_equiv_pos_as_xyz
'x, y, z'
'-x+1/2, y+1/2, -z+1/2'
'-x, -y, -z'
'x-1/2, -y-1/2, z-1/2'

loop_
_atom_site_type_symbol
_atom_site_label
_atom_site_fract_x
_atom_site_fract_y
_atom_site_fract_z
_atom_site_U_iso_or_equiv
_atom_site_adp_type
_atom_site_calc_flag
_atom_site_refinement_flags
_atom_site_occupancy
Ni Ni1 0.46931(3) 0.37950(2) 0.740615(14) 0.00882(9) Uani d . 1
O O1 0.49288(14) 0.48112(13) 0.81994(8) 0.0125(3) Uani d . 1
O O2 0.46963(15) 0.25602(14) 0.66972(8) 0.0138(3) Uani d D 1
H H2O 0.431(3) 0.261(3) 0.6289(6) 0.043(10) Uiso d D 1
O O3 0.81226(15) 0.12857(14) 0.78907(8) 0.0144(3) Uani d D 1
H H3O 0.8810(17) 0.092(2) 0.8001(15) 0.035(9) Uiso d D 1
O O4 0.81615(15) 0.44448(14) 0.69200(8) 0.0157(4) Uani d D 1
H H4O 0.784(3) 0.5054(18) 0.7024(16) 0.042(10) Uiso d D 1
O O5 0.47733(14) 0.51597(13) 0.68170(8) 0.0131(3) Uani d . 1
O O6 0.41994(14) 0.23602(13) 0.79388(8) 0.0120(3) Uani d D 1
H H6O 0.404(3) 0.1778(18) 0.7688(12) 0.034(9) Uiso d D 1
O O7 0.06341(16) 0.49956(14) 0.74492(9) 0.0190(4) Uani d D 1
H H7O -0.0102(17) 0.471(3) 0.7312(18) 0.058(12) Uiso d D 1
O O8 0.17953(16) 0.15501(14) 0.69602(9) 0.0175(4) Uani d D 1
H H8O 0.130(2) 0.0975(19) 0.6905(16) 0.036(9) Uiso d D 1
N N1 0.65578(17) 0.34210(16) 0.76434(9) 0.0095(4) Uani d . 1
N N2 0.27935(17) 0.39446(15) 0.71492(9) 0.0102(4) Uani d . 1
N N3 0.32652(19) 0.27660(18) 0.54980(10) 0.0171(4) Uani d . 1
C C1 0.5940(2) 0.48868(19) 0.87003(11) 0.0120(4) Uani d . 1
C C2 0.5875(2) 0.5497(2) 0.92716(12) 0.0178(5) Uani d . 1
H H2 0.5101 0.5837 0.9278 0.021 Uiso calc R 1
C C3 0.6892(2) 0.5612(2) 0.98152(12) 0.0211(5) Uani d . 1
H H3 0.6807 0.6020 1.0190 0.025 Uiso calc R 1
C C4 0.8056(2) 0.5131(2) 0.98209(12) 0.0209(5) Uani d . 1
H H4 0.8763 0.5216 1.0194 0.025 Uiso calc R 1
C C5 0.8149(2) 0.4538(2) 0.92776(12) 0.0165(5) Uani d . 1
H H5 0.8935 0.4210 0.9282 0.020 Uiso calc R 1
C C6 0.7123(2) 0.43944(19) 0.87096(11) 0.0121(4) Uani d . 1
C C7 0.7363(2) 0.37205(18) 0.81811(11) 0.0120(4) Uani d . 1
H H7 0.8203 0.3475 0.8239 0.014 Uiso calc R 1
C C8 0.6955(2) 0.27740(19) 0.71332(11) 0.0108(4) Uani d . 1
C C9 0.5862(2) 0.19723(19) 0.67899(11) 0.0130(5) Uani d . 1
H H9A 0.5954 0.1726 0.6358 0.016 Uiso calc R 1
H H9B 0.5878 0.1270 0.7061 0.016 Uiso calc R 1
C C10 0.8155(2) 0.20684(19) 0.73759(11) 0.0127(4) Uani d . 1
H H10A 0.8293 0.1623 0.7003 0.015 Uiso calc R 1
H H10B 0.8872 0.2605 0.7536 0.015 Uiso calc R 1
C C11 0.7184(2) 0.36500(19) 0.66312(11) 0.0136(5) Uani d . 1
H H11A 0.7402 0.3224 0.6273 0.016 Uiso calc R 1
H H11B 0.6401 0.4087 0.6435 0.016 Uiso calc R 1
C C12 0.3870(2) 0.55045(18) 0.63027(11) 0.0115(4) Uani d . 1
C C13 0.4145(2) 0.6317(2) 0.58617(12) 0.0159(5) Uani d . 1
H H13 0.4974 0.6611 0.5948 0.019 Uiso calc R 1
C C14 0.3238(2) 0.6693(2) 0.53082(12) 0.0190(5) Uani d . 1
H H14 0.3456 0.7232 0.5020 0.023 Uiso calc R 1
C C15 0.2011(2) 0.6290(2) 0.51687(12) 0.0184(5) Uani d . 1
H H15 0.1391 0.6541 0.4785 0.022 Uiso calc R 1
C C16 0.1714(2) 0.55211(19) 0.55976(11) 0.0146(5) Uani d . 1
H H16 0.0874 0.5252 0.5506 0.018 Uiso calc R 1
C C17 0.2608(2) 0.51181(18) 0.61672(11) 0.0116(4) Uani d . 1
C C18 0.2140(2) 0.43931(18) 0.66052(11) 0.0113(4) Uani d . 1
H H18 0.1266 0.4235 0.6478 0.014 Uiso calc R 1
C C19 0.2135(2) 0.33486(19) 0.75744(11) 0.0119(4) Uani d . 1
C C20 0.3142(2) 0.2765(2) 0.81415(11) 0.0140(5) Uani d . 1
H H20A 0.3436 0.3328 0.8506 0.017 Uiso calc R 1
H H20B 0.2760 0.2101 0.8311 0.017 Uiso calc R 1
C C21 0.1473(2) 0.4255(2) 0.79006(12) 0.0148(5) Uani d . 1
H H21A 0.1004 0.3841 0.8166 0.018 Uiso calc R 1
H H21B 0.2120 0.4737 0.8206 0.018 Uiso calc R 1
C C22 0.1184(2) 0.24409(19) 0.72160(12) 0.0141(5) Uani d . 1
H H22A 0.0758 0.2101 0.7525 0.017 Uiso calc R 1
H H22B 0.0541 0.2814 0.6852 0.017 Uiso calc R 1
C C23 0.3500(2) 0.3429(2) 0.50287(12) 0.0194(5) Uani d . 1
H H23 0.4314 0.3752 0.5103 0.023 Uiso calc R 1
C C24 0.2610(3) 0.3664(2) 0.44413(13) 0.0241(6) Uani d . 1
H H24 0.2807 0.4142 0.4119 0.029 Uiso calc R 1
C C25 0.1429(3) 0.3192(2) 0.43324(13) 0.0271(6) Uani d . 1
H H25 0.0801 0.3330 0.3930 0.033 Uiso calc R 1
C C26 0.1177(2) 0.2518(2) 0.48158(13) 0.0261(6) Uani d . 1
H H26 0.0368 0.2190 0.4755 0.031 Uiso calc R 1
C C27 0.2117(2) 0.2323(2) 0.53912(13) 0.0207(5) Uani d . 1
H H27 0.1939 0.1857 0.5723 0.025 Uiso calc R 1

loop_
_atom_site_aniso_label
_atom_site_aniso_U_11
_atom_site_aniso_U_22
_atom_site_aniso_U_33
_atom_site_aniso_U_12
_atom_site_aniso_U_13
_atom_site_aniso_U_23
Ni1 0.00519(14) 0.00846(14) 0.01264(15) 0.00028(10) 0.00226(10) 0.00040(11)
O1 0.0082(8) 0.0120(8) 0.0163(8) 0.0013(6) 0.0021(6) -0.0012(6)
O2 0.0078(8) 0.0171(8) 0.0148(8) 0.0020(6) 0.0005(6) -0.0019(7)
O3 0.0089(8) 0.0126(8) 0.0216(9) 0.0042(6) 0.0040(7) 0.0048(6)
O4 0.0109(8) 0.0115(8) 0.0257(9) -0.0014(6) 0.0068(7) 0.0004(7)
O5 0.0084(8) 0.0131(8) 0.0165(8) -0.0007(6) 0.0013(6) 0.0034(6)
O6 0.0083(8) 0.0099(7) 0.0178(8) 0.0011(6) 0.0036(6) 0.0007(6)
O7 0.0114(9) 0.0125(8) 0.0334(10) 0.0028(7) 0.0069(8) 0.0004(7)
O8 0.0134(9) 0.0108(8) 0.0301(10) -0.0025(7) 0.0089(7) -0.0044(7)
N1 0.0084(9) 0.0086(8) 0.0120(9) 0.0007(7) 0.0034(7) 0.0012(7)
N2 0.0079(9) 0.0077(9) 0.0155(9) -0.0004(7) 0.0042(7) -0.0005(7)
N3 0.0159(10) 0.0191(10) 0.0153(10) 0.0024(8) 0.0028(8) -0.0023(8)
C1 0.0114(11) 0.0081(10) 0.0162(11) -0.0015(8) 0.0036(9) 0.0012(8)
C2 0.0177(12) 0.0155(11) 0.0209(12) 0.0028(9) 0.0066(10) -0.0034(9)
C3 0.0256(14) 0.0200(13) 0.0169(12) -0.0017(10) 0.0046(10) -0.0056(10)
C4 0.0175(13) 0.0232(13) 0.0173(12) -0.0030(10) -0.0025(10) -0.0035(10)
C5 0.0108(11) 0.0165(11) 0.0201(12) -0.0014(9) 0.0012(9) 0.0001(9)
C6 0.0120(11) 0.0104(10) 0.0134(11) -0.0015(8) 0.0025(9) 0.0003(8)
C7 0.0079(10) 0.0105(10) 0.0173(11) 0.0001(8) 0.0033(8) 0.0019(9)
C8 0.0071(10) 0.0102(10) 0.0153(11) 0.0013(8) 0.0038(8) 0.0002(8)
C9 0.0105(11) 0.0098(10) 0.0187(11) 0.0011(8) 0.0039(9) -0.0020(9)
C10 0.0101(11) 0.0105(10) 0.0190(11) 0.0012(9) 0.0067(9) -0.0005(9)
C11 0.0108(11) 0.0147(11) 0.0164(11) -0.0006(9) 0.0056(9) 0.0001(9)
C12 0.0126(11) 0.0084(10) 0.0140(11) 0.0010(8) 0.0043(9) -0.0019(8)
C13 0.0151(11) 0.0146(11) 0.0188(12) -0.0009(9) 0.0060(9) 0.0014(9)
C14 0.0219(13) 0.0183(12) 0.0188(12) 0.0011(10) 0.0092(10) 0.0061(10)
C15 0.0165(12) 0.0209(12) 0.0148(11) 0.0059(10) -0.0001(9) 0.0036(9)
C16 0.0112(11) 0.0139(11) 0.0173(11) 0.0009(9) 0.0018(9) -0.0023(9)
C17 0.0107(11) 0.0086(10) 0.0148(11) 0.0008(8) 0.0022(9) -0.0014(8)
C18 0.0081(10) 0.0084(10) 0.0172(11) -0.0003(8) 0.0029(9) -0.0021(8)
C19 0.0080(10) 0.0110(10) 0.0174(11) -0.0004(8) 0.0051(9) 0.0018(9)
C20 0.0104(11) 0.0156(11) 0.0174(11) 0.0006(9) 0.0064(9) 0.0029(9)
C21 0.0116(11) 0.0139(11) 0.0207(12) 0.0010(9) 0.0076(9) 0.0001(9)
C22 0.0081(11) 0.0111(11) 0.0242(12) -0.0002(8) 0.0066(9) 0.0011(9)
C23 0.0172(12) 0.0198(12) 0.0222(13) 0.0000(10) 0.0072(10) -0.0027(10)
C24 0.0314(15) 0.0257(14) 0.0168(12) 0.0075(12) 0.0094(11) 0.0027(10)
C25 0.0258(15) 0.0317(15) 0.0180(13) 0.0113(12) -0.0034(11) -0.0070(11)
C26 0.0146(13) 0.0284(14) 0.0328(15) 0.0004(11) 0.0027(11) -0.0113(12)
C27 0.0224(13) 0.0188(12) 0.0240(13) -0.0006(10) 0.0120(11) -0.0011(10)

loop_
_atom_type_symbol
_atom_type_description
_atom_type_scat_dispersion_real
_atom_type_scat_dispersion_imag
_atom_type_scat_source
C C 0.0033 0.0016 'International Tables Vol C Tables 4.2.6.8 and 6.1.1.4'
H H 0.0000 0.0000 'International Tables Vol C Tables 4.2.6.8 and 6.1.1.4'
N N 0.0061 0.0033 'International Tables Vol C Tables 4.2.6.8 and 6.1.1.4'
O O 0.0106 0.0060 'International Tables Vol C Tables 4.2.6.8 and 6.1.1.4'
Ni Ni 0.3393 1.1124 'International Tables Vol C Tables 4.2.6.8 and 6.1.1.4'

loop_
_geom_angle_atom_site_label_1
_geom_angle_atom_site_label_2
_geom_angle_atom_site_label_3
_geom_angle
_geom_angle_publ_flag
O1 Ni1 O2 169.66(6) yes
O1 Ni1 O5 92.51(6) yes
O1 Ni1 O6 90.15(6) yes
O1 Ni1 N1 91.94(7) yes
O1 Ni1 N2 93.15(7) yes
O2 Ni1 O5 94.49(7) yes
O2 Ni1 O6 84.52(6) yes
O2 Ni1 N1 79.82(7) yes
O2 Ni1 N2 94.50(7) yes
O5 Ni1 N1 95.61(7) yes
O5 Ni1 N2 89.55(7) yes
O5 Ni1 O6 168.25(6) yes
O6 Ni1 N1 95.74(7) yes
O6 Ni1 N2 78.87(7) yes
N1 Ni1 N2 172.59(7) yes
C1 O1 Ni1 126.58(14) ?
C9 O2 Ni1 114.49(13) ?
C9 O2 H2O 111(2) ?
Ni1 O2 H2O 126(2) ?
C10 O3 H3O 108(2) ?
C11 O4 H4O 108(2) ?
C12 O5 Ni1 126.01(14) ?
C20 O6 Ni1 104.88(12) ?
C20 O6 H6O 114(2) ?
Ni1 O6 H6O 109(2) ?
C21 O7 H7O 113(3) ?
C22 O8 H8O 105(2) ?
C7 N1 C8 120.47(19) ?
C7 N1 Ni1 124.71(16) ?
C8 N1 Ni1 114.81(13) ?
C18 N2 C19 118.74(19) ?
C18 N2 Ni1 123.78(16) ?
C19 N2 Ni1 116.88(14) ?
C27 N3 C23 118.1(2) ?
O1 C1 C2 119.0(2) ?
O1 C1 C6 124.1(2) ?
C2 C1 C6 117.0(2) ?
C3 C2 C1 122.4(2) ?
C3 C2 H2 118.8 ?
C1 C2 H2 118.8 ?
C2 C3 C4 120.5(2) ?
C2 C3 H3 119.8 ?
C4 C3 H3 119.8 ?
C5 C4 C3 118.6(2) ?
C5 C4 H4 120.7 ?
C3 C4 H4 120.7 ?
C4 C5 C6 122.6(2) ?
C4 C5 H5 118.7 ?
C6 C5 H5 118.7 ?
C5 C6 C1 118.9(2) ?
C5 C6 C7 116.1(2) ?
C1 C6 C7 125.0(2) ?
N1 C7 C6 126.6(2) ?
N1 C7 H7 116.7 ?
C6 C7 H7 116.7 ?
N1 C8 C10 115.90(18) ?
N1 C8 C9 106.83(17) ?
C10 C8 C9 109.80(18) ?
N1 C8 C11 108.37(17) ?
C10 C8 C11 106.50(18) ?
C9 C8 C11 109.33(18) ?
O2 C9 C8 110.23(17) ?
O2 C9 H9A 109.6 ?
C8 C9 H9A 109.6 ?
O2 C9 H9B 109.6 ?
C8 C9 H9B 109.6 ?
H9A C9 H9B 108.1 ?
O3 C10 C8 112.85(18) ?
O3 C10 H10A 109.0 ?
C8 C10 H10A 109.0 ?
O3 C10 H10B 109.0 ?
C8 C10 H10B 109.0 ?
H10A C10 H10B 107.8 ?
O4 C11 C8 112.43(18) ?
O4 C11 H11A 109.1 ?
C8 C11 H11A 109.1 ?
O4 C11 H11B 109.1 ?
C8 C11 H11B 109.1 ?
H11A C11 H11B 107.8 ?
O5 C12 C13 119.3(2) ?
O5 C12 C17 123.4(2) ?
C13 C12 C17 117.3(2) ?
C14 C13 C12 121.7(2) ?
C14 C13 H13 119.1 ?
C12 C13 H13 119.1 ?
C13 C14 C15 120.8(2) ?
C13 C14 H14 119.6 ?
C15 C14 H14 119.6 ?
C16 C15 C14 118.6(2) ?
C16 C15 H15 120.7 ?
C14 C15 H15 120.7 ?
C15 C16 C17 122.4(2) ?
C15 C16 H16 118.8 ?
C17 C16 H16 118.8 ?
C16 C17 C12 119.2(2) ?
C16 C17 C18 116.3(2) ?
C12 C17 C18 124.3(2) ?
N2 C18 C17 126.2(2) ?
N2 C18 H18 116.9 ?
C17 C18 H18 116.9 ?
N2 C19 C22 114.03(19) ?
N2 C19 C20 107.51(18) ?
C22 C19 C20 109.60(19) ?
N2 C19 C21 109.68(18) ?
C22 C19 C21 109.54(18) ?
C20 C19 C21 106.16(18) ?
O6 C20 C19 112.53(18) ?
O6 C20 H20A 109.1 ?
C19 C20 H20A 109.1 ?
O6 C20 H20B 109.1 ?
C19 C20 H20B 109.1 ?
H20A C20 H20B 107.8 ?
O7 C21 C19 114.26(19) ?
O7 C21 H21A 108.7 ?
C19 C21 H21A 108.7 ?
O7 C21 H21B 108.7 ?
C19 C21 H21B 108.7 ?
H21A C21 H21B 107.6 ?
O8 C22 C19 110.27(18) ?
O8 C22 H22A 109.6 ?
C19 C22 H22A 109.6 ?
O8 C22 H22B 109.6 ?
C19 C22 H22B 109.6 ?
H22A C22 H22B 108.1 ?
N3 C23 C24 122.8(2) ?
N3 C23 H23 118.6 ?
C24 C23 H23 118.6 ?
C25 C24 C23 118.6(3) ?
C25 C24 H24 120.7 ?
C23 C24 H24 120.7 ?
C26 C25 C24 118.9(2) ?
C26 C25 H25 120.6 ?
C24 C25 H25 120.6 ?
C25 C26 C27 119.0(2) ?
C25 C26 H26 120.5 ?
C27 C26 H26 120.5 ?
N3 C27 C26 122.5(2) ?
N3 C27 H27 118.7 ?
C26 C27 H27 118.7 ?

loop_
_geom_bond_atom_site_label_1
_geom_bond_atom_site_label_2
_geom_bond_distance
_geom_bond_publ_flag
Ni1 O1 2.004(2) yes
Ni1 O2 2.070(2) yes
Ni1 O5 2.025(2) yes
Ni1 O6 2.159(2) yes
Ni1 N1 2.037(2) yes
Ni1 N2 2.034(2) yes
O1 C1 1.312(3) ?
O2 C9 1.426(3) ?
O2 H2O 0.852(10) ?
O3 C10 1.423(3) ?
O3 H3O 0.847(10) ?
O4 C11 1.421(3) ?
O4 H4O 0.847(10) ?
O5 C12 1.317(3) ?
O6 C20 1.438(3) ?
O6 H6O 0.843(10) ?
O7 C21 1.418(3) ?
O7 H7O 0.851(10) ?
O8 C22 1.420(3) ?
O8 H8O 0.851(10) ?
N1 C7 1.281(3) ?
N1 C8 1.479(3) ?
N2 C18 1.284(3) ?
N2 C19 1.480(3) ?
N3 C27 1.333(3) ?
N3 C23 1.336(3) ?
C1 C2 1.418(3) ?
C1 C6 1.428(3) ?
C2 C3 1.373(3) ?
C2 H2 0.9500 ?
C3 C4 1.405(4) ?
C3 H3 0.9500 ?
C4 C5 1.367(3) ?
C4 H4 0.9500 ?
C5 C6 1.415(3) ?
C5 H5 0.9500 ?
C6 C7 1.448(3) ?
C7 H7 0.9500 ?
C8 C10 1.522(3) ?
C8 C9 1.537(3) ?
C8 C11 1.539(3) ?
C9 H9A 0.9900 ?
C9 H9B 0.9900 ?
C10 H10A 0.9900 ?
C10 H10B 0.9900 ?
C11 H11A 0.9900 ?
C11 H11B 0.9900 ?
C12 C13 1.415(3) ?
C12 C17 1.422(3) ?
C13 C14 1.382(3) ?
C13 H13 0.9500 ?
C14 C15 1.392(4) ?
C14 H14 0.9500 ?
C15 C16 1.374(3) ?
C15 H15 0.9500 ?
C16 C17 1.408(3) ?
C16 H16 0.9500 ?
C17 C18 1.450(3) ?
C18 H18 0.9500 ?
C19 C22 1.528(3) ?
C19 C20 1.546(3) ?
C19 C21 1.549(3) ?
C20 H20A 0.9900 ?
C20 H20B 0.9900 ?
C21 H21A 0.9900 ?
C21 H21B 0.9900 ?
C22 H22A 0.9900 ?
C22 H22B 0.9900 ?
C23 C24 1.380(4) ?
C23 H23 0.9500 ?
C24 C25 1.379(4) ?
C24 H24 0.9500 ?
C25 C26 1.376(4) ?
C25 H25 0.9500 ?
C26 C27 1.382(4) ?
C26 H26 0.9500 ?
C27 H27 0.9500 ?

loop_
_geom_hbond_atom_site_label_D
_geom_hbond_atom_site_label_H
_geom_hbond_atom_site_label_A
_geom_hbond_site_symmetry_A
_geom_hbond_distance_DH
_geom_hbond_distance_HA
_geom_hbond_distance_DA
_geom_hbond_angle_DHA
_geom_hbond_publ_flag
O2 H2o N3 . 0.850(10) 1.760(10) 2.599(2) 169(3) yes
O3 H3o O5 2_646 0.850(10) 1.750(10) 2.593(2) 177(3) yes
O4 H4o O3 2_656 0.850(10) 1.820(10) 2.651(2) 169(3) yes
O6 H6o O7 2_546 0.840(10) 2.12(2) 2.868(2) 148(3) yes
O7 H7o O4 1_455 0.850(10) 1.900(10) 2.734(2) 166(4) yes
O8 H8o O1 2_546 0.850(10) 1.880(10) 2.728(2) 174(3) yes

loop_
_geom_torsion_atom_site_label_1
_geom_torsion_atom_site_label_2
_geom_torsion_atom_site_label_3
_geom_torsion_atom_site_label_4
_geom_torsion
O5 Ni1 O1 C1 -107.67(17)
N2 Ni1 O1 C1 162.64(18)
N1 Ni1 O1 C1 -11.97(18)
O2 Ni1 O1 C1 25.0(5)
O6 Ni1 O1 C1 83.78(17)
O1 Ni1 O2 C9 -28.1(4)
O5 Ni1 O2 C9 104.39(14)
N2 Ni1 O2 C9 -165.71(15)
N1 Ni1 O2 C9 9.48(14)
O6 Ni1 O2 C9 -87.37(14)
O1 Ni1 O5 C12 -118.02(17)
N2 Ni1 O5 C12 -24.88(18)
N1 Ni1 O5 C12 149.79(17)
O2 Ni1 O5 C12 69.60(18)
O6 Ni1 O5 C12 -15.1(4)
O1 Ni1 O6 C20 57.73(13)
O5 Ni1 O6 C20 -45.4(4)
N2 Ni1 O6 C20 -35.46(13)
N1 Ni1 O6 C20 149.69(13)
O2 Ni1 O6 C20 -131.15(13)
O1 Ni1 N1 C7 7.21(19)
O5 Ni1 N1 C7 99.93(18)
O2 Ni1 N1 C7 -166.50(19)
O6 Ni1 N1 C7 -83.13(19)
O1 Ni1 N1 C8 -171.67(14)
O5 Ni1 N1 C8 -78.95(15)
O2 Ni1 N1 C8 14.62(14)
O6 Ni1 N1 C8 97.98(14)
O1 Ni1 N2 C18 118.25(18)
O5 Ni1 N2 C18 25.75(18)
O2 Ni1 N2 C18 -68.72(18)
O6 Ni1 N2 C18 -152.22(18)
O1 Ni1 N2 C19 -70.78(15)
O5 Ni1 N2 C19 -163.28(15)
O2 Ni1 N2 C19 102.25(15)
O6 Ni1 N2 C19 18.75(15)
Ni1 O1 C1 C2 -169.19(16)
Ni1 O1 C1 C6 11.1(3)
O1 C1 C2 C3 180.0(2)
C6 C1 C2 C3 -0.4(3)
C1 C2 C3 C4 0.7(4)
C2 C3 C4 C5 -0.6(4)
C3 C4 C5 C6 0.3(4)
C4 C5 C6 C1 0.0(4)
C4 C5 C6 C7 -178.5(2)
O1 C1 C6 C5 179.7(2)
C2 C1 C6 C5 0.0(3)
O1 C1 C6 C7 -1.9(4)
C2 C1 C6 C7 178.4(2)
C8 N1 C7 C6 177.2(2)
Ni1 N1 C7 C6 -1.6(3)
C5 C6 C7 N1 175.3(2)
C1 C6 C7 N1 -3.2(4)
C7 N1 C8 C10 24.9(3)
Ni1 N1 C8 C10 -156.16(15)
C7 N1 C8 C9 147.6(2)
Ni1 N1 C8 C9 -33.5(2)
C7 N1 C8 C11 -94.7(2)
Ni1 N1 C8 C11 84.24(18)
Ni1 O2 C9 C8 -30.3(2)
N1 C8 C9 O2 40.2(2)
C10 C8 C9 O2 166.60(18)
C11 C8 C9 O2 -76.9(2)
N1 C8 C10 O3 54.1(3)
C9 C8 C10 O3 -67.0(2)
C11 C8 C10 O3 174.68(18)
N1 C8 C11 O4 62.1(2)
C10 C8 C11 O4 -63.2(2)
C9 C8 C11 O4 178.23(17)
Ni1 O5 C12 C13 -167.18(15)
Ni1 O5 C12 C17 13.9(3)
O5 C12 C13 C14 178.8(2)
C17 C12 C13 C14 -2.2(3)
C12 C13 C14 C15 0.7(4)
C13 C14 C15 C16 0.8(4)
C14 C15 C16 C17 -0.7(4)
C15 C16 C17 C12 -0.8(3)
C15 C16 C17 C18 174.6(2)
O5 C12 C17 C16 -178.8(2)
C13 C12 C17 C16 2.3(3)
O5 C12 C17 C18 6.1(3)
C13 C12 C17 C18 -172.8(2)
C19 N2 C18 C17 172.4(2)
Ni1 N2 C18 C17 -16.8(3)
C16 C17 C18 N2 -179.6(2)
C12 C17 C18 N2 -4.4(4)
C18 N2 C19 C22 51.1(3)
Ni1 N2 C19 C22 -120.30(17)
C18 N2 C19 C20 172.87(19)
Ni1 N2 C19 C20 1.4(2)
C18 N2 C19 C21 -72.1(2)
Ni1 N2 C19 C21 116.44(16)
Ni1 O6 C20 C19 47.5(2)
N2 C19 C20 O6 -33.8(2)
C22 C19 C20 O6 90.7(2)
C21 C19 C20 O6 -151.12(18)
N2 C19 C21 O7 55.7(2)
C22 C19 C21 O7 -70.2(2)
C20 C19 C21 O7 171.55(18)
N2 C19 C22 O8 61.5(2)
C20 C19 C22 O8 -59.1(2)
C21 C19 C22 O8 -175.18(18)
C27 N3 C23 C24 -0.4(4)
N3 C23 C24 C25 -0.2(4)
C23 C24 C25 C26 0.8(4)
C24 C25 C26 C27 -0.7(4)
C23 N3 C27 C26 0.5(4)
C25 C26 C27 N3 0.1(4)
